data_4086828
loop_
_publ_author_name
'Tomov, Atanas K.'
'Nobbs, James D.'
'Chirinos, Juan J.'
'Saini, Prabhjot K.'
'Malinowski, Robert'
'Ho, Sarah K. Y.'
'Young, Craig T.'
'McGuinness, David S.'
'White, Andrew J. P.'
'Elsegood, Mark R. J.'
'Britovsek, George J. P.'

_publ_section_title
;
 Alternating \a-Olefin Distributions via Single and Double Insertions in
 Chromium-Catalyzed Ethylene Oligomerization
;
_journal_issue 3
_journal_name_full Organometallics
_journal_page_first 510
_journal_paper_doi 10.1021/acs.organomet.6b00671
_journal_volume 36
_journal_year 2016
_chemical_formula_moiety 'C20 H17 Cr N5 O3, 2.5(C4 H8 O)'
_chemical_formula_sum 'C30 H37 Cr N5 O5.5'
_chemical_formula_weight 607.64
_space_group_crystal_system monoclinic
_space_group_IT_number 14
_space_group_name_Hall '-P 2ybc'
_space_group_name_H-M_alt 'P 1 21/c 1'
_symmetry_space_group_name_Hall '-P 2ybc'
_symmetry_space_group_name_H-M 'P 1 21/c 1'
_atom_sites_solution_hydrogens mixed
_atom_sites_solution_primary direct
_atom_sites_solution_secondary difmap
_audit_creation_method SHELXL
_cell_angle_alpha 90
_cell_angle_beta 91.5897(18)
_cell_angle_gamma 90
_cell_formula_units_Z 4
_cell_length_a 13.3961(18)
_cell_length_b 15.718(2)
_cell_length_c 14.2278(19)
_cell_measurement_reflns_used 7942
_cell_measurement_temperature 150(2)
_cell_measurement_theta_max 27.40
_cell_measurement_theta_min 2.44
_cell_volume 2994.7(7)
_computing_cell_refinement 'Bruker SAINT'
_computing_data_collection 'Bruker SMART'
_computing_data_reduction 'Bruker SAINT'
_computing_molecular_graphics 'Bruker SHELXTL'
_computing_publication_material 'Bruker SHELXTL and local programs'
_computing_structure_refinement 'SHELXL-2014/7 (Sheldrick, 2014)'
_computing_structure_solution 'Bruker SHELXTL'
_diffrn_ambient_temperature 150(2)
_diffrn_measured_fraction_theta_full 0.998
_diffrn_measured_fraction_theta_max 0.897
_diffrn_measurement_device_type 'Bruker SMART 1000 CCD diffractometer'
_diffrn_measurement_method '\w rotation with narrow frames'
_diffrn_radiation_monochromator graphite
_diffrn_radiation_type MoK\a
_diffrn_radiation_wavelength 0.71073
_diffrn_reflns_av_R_equivalents 0.0423
_diffrn_reflns_av_unetI/netI 0.0504
_diffrn_reflns_Laue_measured_fraction_full 0.998
_diffrn_reflns_Laue_measured_fraction_max 0.897
_diffrn_reflns_limit_h_max 17
_diffrn_reflns_limit_h_min -17
_diffrn_reflns_limit_k_max 19
_diffrn_reflns_limit_k_min -20
_diffrn_reflns_limit_l_max 18
_diffrn_reflns_limit_l_min -18
_diffrn_reflns_number 24876
_diffrn_reflns_point_group_measured_fraction_full 0.998
_diffrn_reflns_point_group_measured_fraction_max 0.897
_diffrn_reflns_theta_full 26.000
_diffrn_reflns_theta_max 28.789
_diffrn_reflns_theta_min 1.521
_diffrn_source 'sealed tube'
_exptl_absorpt_coefficient_mu 0.431
_exptl_absorpt_correction_T_max 0.966
_exptl_absorpt_correction_T_min 0.867
_exptl_absorpt_correction_type multi-scan
_exptl_absorpt_process_details 'SADABS, v.2.08, Sheldrick, G.M., (2003)'
_exptl_crystal_colour orange
_exptl_crystal_density_diffrn 1.348
_exptl_crystal_density_method 'not measured'
_exptl_crystal_description block
_exptl_crystal_F_000 1280
_exptl_crystal_size_max 0.340
_exptl_crystal_size_mid 0.280
_exptl_crystal_size_min 0.080
_refine_diff_density_max 0.716
_refine_diff_density_min -0.334
_refine_diff_density_rms 0.077
_refine_ls_extinction_method none
_refine_ls_goodness_of_fit_ref 1.072
_refine_ls_hydrogen_treatment mixed
_refine_ls_matrix_type full
_refine_ls_number_parameters 404
_refine_ls_number_reflns 6995
_refine_ls_number_restraints 148
_refine_ls_restrained_S_all 1.071
_refine_ls_R_factor_all 0.1003
_refine_ls_R_factor_gt 0.0513
_refine_ls_shift/su_max 0.001
_refine_ls_shift/su_mean 0.000
_refine_ls_structure_factor_coef Fsqd
_refine_ls_weighting_details 'w=1/[\s^2^(Fo^2^)+(0.0741P)^2^+2.8043P] where P=(Fo^2^+2Fc^2^)/3'
_refine_ls_weighting_scheme calc
_refine_ls_wR_factor_gt 0.1336
_refine_ls_wR_factor_ref 0.1677
_reflns_Friedel_coverage 0.000
_reflns_number_gt 4459
_reflns_number_total 6995
_reflns_threshold_expression 'I > 2\s(I)'
_cod_data_source_file om6b00671_si_002.cif
_cod_data_source_block '[Cr(2)(CO)3]'
_cod_depositor_comments 'Adding full bibliography for 4086828--4086833.cif.'
_cod_original_formula_sum 'C30 H37 Cr N5 O5.50'
_cod_database_code 4086828
_shelx_shelxl_version_number 2014/7
_shelx_space_group_comment
; 
The symmetry employed for this shelxl refinement is uniquely defined 
by the following loop, which should always be used as a source of 
symmetry information in preference to the above space-group names. 
They are only intended as comments. 
;
_shelx_estimated_absorpt_t_min 0.867
_shelx_estimated_absorpt_t_max 0.966

loop_
_space_group_symop_operation_xyz
'x, y, z'
'-x, y+1/2, -z+1/2'
'-x, -y, -z'
'x, -y-1/2, z-1/2'

loop_
_atom_site_label
_atom_site_type_symbol
_atom_site_fract_x
_atom_site_fract_y
_atom_site_fract_z
_atom_site_U_iso_or_equiv
_atom_site_adp_type
_atom_site_occupancy
_atom_site_site_symmetry_order
_atom_site_calc_flag
_atom_site_refinement_flags_posn
_atom_site_refinement_flags_adp
_atom_site_refinement_flags_occupancy
_atom_site_disorder_assembly
_atom_site_disorder_group
Cr1 Cr 0.71926(3) 0.18299(3) 0.84783(3) 0.02720(15) Uani 1 1 d . . . . .
N1 N 0.66502(16) 0.08897(15) 0.94069(17) 0.0276(5) Uani 1 1 d . . . . .
C1 C 0.6499(2) 0.0012(2) 0.9427(2) 0.0317(7) Uani 1 1 d . . . . .
C2 C 0.6599(2) -0.0598(2) 0.8727(2) 0.0371(7) Uani 1 1 d . . . . .
H2A H 0.6792 -0.0446 0.8112 0.045 Uiso 1 1 calc R U . . .
C3 C 0.6405(2) -0.1440(2) 0.8966(3) 0.0457(9) Uani 1 1 d . . . . .
H3 H 0.6454 -0.1870 0.8501 0.055 Uiso 1 1 calc R U . . .
C4 C 0.6140(2) -0.1664(2) 0.9875(3) 0.0477(9) Uani 1 1 d . . . . .
H4A H 0.6042 -0.2248 1.0017 0.057 Uiso 1 1 calc R U . . .
C5 C 0.6018(2) -0.1076(2) 1.0564(3) 0.0431(8) Uani 1 1 d . . . . .
H5 H 0.5821 -0.1234 1.1176 0.052 Uiso 1 1 calc R U . . .
C6 C 0.6199(2) -0.0223(2) 1.0327(2) 0.0338(7) Uani 1 1 d . . . . .
N2 N 0.61637(18) 0.05171(18) 1.08348(19) 0.0351(6) Uani 1 1 d D . . . .
H2 H 0.603(3) 0.054(2) 1.1408(14) 0.042 Uiso 1 1 d D U . . .
C7 C 0.6438(2) 0.1159(2) 1.0254(2) 0.0313(7) Uani 1 1 d . . . . .
C8 C 0.6433(2) 0.2079(2) 1.0488(2) 0.0359(7) Uani 1 1 d . . . . .
H8A H 0.5745 0.2303 1.0422 0.043 Uiso 1 1 calc R U . . .
H8B H 0.6667 0.2161 1.1148 0.043 Uiso 1 1 calc R U . . .
N3 N 0.70949(18) 0.25463(16) 0.98498(17) 0.0314(6) Uani 1 1 d . . . . .
C9 C 0.6674(3) 0.3412(2) 0.9688(3) 0.0493(9) Uani 1 1 d . . . . .
H9A H 0.6003 0.3364 0.9401 0.074 Uiso 1 1 calc R U . . .
H9B H 0.7104 0.3730 0.9267 0.074 Uiso 1 1 calc R U . . .
H9C H 0.6638 0.3713 1.0290 0.074 Uiso 1 1 calc R U . . .
C10 C 0.8116(2) 0.2634(2) 1.0284(2) 0.0354(7) Uani 1 1 d . . . . .
H10A H 0.8394 0.3198 1.0126 0.042 Uiso 1 1 calc R U . . .
H10B H 0.8079 0.2594 1.0976 0.042 Uiso 1 1 calc R U . . .
C11 C 0.8783(2) 0.19525(18) 0.9933(2) 0.0282(6) Uani 1 1 d . . . . .
N4 N 0.97019(18) 0.17632(16) 1.03124(19) 0.0325(6) Uani 1 1 d D . . . .
H4 H 0.991(3) 0.195(2) 1.0846(16) 0.039 Uiso 1 1 d D U . . .
C12 C 1.0124(2) 0.1176(2) 0.9723(2) 0.0337(7) Uani 1 1 d . . . . .
C13 C 1.1041(2) 0.0758(2) 0.9759(3) 0.0405(8) Uani 1 1 d . . . . .
H13 H 1.1513 0.0848 1.0260 0.049 Uiso 1 1 calc R U . . .
C14 C 1.1230(2) 0.0207(2) 0.9029(3) 0.0447(9) Uani 1 1 d . . . . .
H14 H 1.1848 -0.0090 0.9030 0.054 Uiso 1 1 calc R U . . .
C15 C 1.0543(2) 0.0075(2) 0.8291(3) 0.0419(8) Uani 1 1 d . . . . .
H15 H 1.0705 -0.0306 0.7801 0.050 Uiso 1 1 calc R U . . .
C16 C 0.9624(2) 0.0489(2) 0.8257(2) 0.0352(7) Uani 1 1 d . . . . .
H16 H 0.9155 0.0397 0.7755 0.042 Uiso 1 1 calc R U . . .
C17 C 0.9424(2) 0.10425(19) 0.8989(2) 0.0298(6) Uani 1 1 d . . . . .
N5 N 0.85841(17) 0.15452(15) 0.91459(17) 0.0270(5) Uani 1 1 d . . . . .
C18 C 0.7686(2) 0.2739(2) 0.7841(2) 0.0331(7) Uani 1 1 d . . . . .
O18 O 0.79602(19) 0.33312(15) 0.74180(17) 0.0452(6) Uani 1 1 d . . . . .
C19 C 0.7322(2) 0.1174(2) 0.7442(2) 0.0330(7) Uani 1 1 d . . . . .
O19 O 0.73967(19) 0.07575(16) 0.67574(16) 0.0456(6) Uani 1 1 d . . . . .
C20 C 0.5962(2) 0.2153(2) 0.8011(2) 0.0337(7) Uani 1 1 d . . . . .
O20 O 0.52067(17) 0.23775(18) 0.76670(18) 0.0527(7) Uani 1 1 d . . . . .
O1 O 0.59925(18) 0.01900(17) 1.27591(17) 0.0502(6) Uani 1 1 d D U . . .
C21 C 0.6849(3) -0.0293(2) 1.3030(3) 0.0485(9) Uani 1 1 d D U . . .
H21A H 0.7406 0.0088 1.3224 0.058 Uiso 1 1 calc R U . . .
H21B H 0.7066 -0.0651 1.2502 0.058 Uiso 1 1 calc R U . . .
C22 C 0.6551(4) -0.0829(5) 1.3825(5) 0.130(3) Uani 1 1 d D U . . .
H22A H 0.6688 -0.1434 1.3686 0.156 Uiso 1 1 calc R U . . .
H22B H 0.6940 -0.0668 1.4400 0.156 Uiso 1 1 calc R U . . .
C23 C 0.5536(4) -0.0714(4) 1.3968(4) 0.0929(18) Uani 1 1 d D U . . .
H23A H 0.5432 -0.0470 1.4599 0.111 Uiso 1 1 calc R U . . .
H23B H 0.5183 -0.1267 1.3925 0.111 Uiso 1 1 calc R U . . .
C24 C 0.5144(3) -0.0123(3) 1.3226(3) 0.0604(11) Uani 1 1 d D U . . .
H24A H 0.4691 -0.0428 1.2779 0.073 Uiso 1 1 calc R U . . .
H24B H 0.4771 0.0351 1.3511 0.073 Uiso 1 1 calc R U . . .
O2 O 1.0594(2) 0.2280(2) 1.2048(2) 0.0790(10) Uani 1 1 d D . . . .
C25 C 1.0462(3) 0.1953(3) 1.2966(3) 0.0660(12) Uani 1 1 d D . . . .
H25A H 1.0117 0.1396 1.2940 0.079 Uiso 1 1 calc R U . . .
H25B H 1.0068 0.2352 1.3347 0.079 Uiso 1 1 calc R U . . .
C26 C 1.1502(4) 0.1860(4) 1.3371(5) 0.0971(19) Uani 1 1 d D . . . .
H26A H 1.1508 0.1899 1.4065 0.116 Uiso 1 1 calc R U . . .
H26B H 1.1799 0.1310 1.3186 0.116 Uiso 1 1 calc R U . . .
C27 C 1.2043(3) 0.2582(4) 1.2957(3) 0.0829(16) Uani 1 1 d D . . . .
H27A H 1.2739 0.2420 1.2823 0.099 Uiso 1 1 calc R U . . .
H27B H 1.2053 0.3077 1.3387 0.099 Uiso 1 1 calc R U . . .
C28 C 1.1465(3) 0.2784(3) 1.2061(3) 0.0674(12) Uani 1 1 d D . . . .
H28A H 1.1287 0.3396 1.2042 0.081 Uiso 1 1 calc R U . . .
H28B H 1.1872 0.2653 1.1509 0.081 Uiso 1 1 calc R U . . .
O3 O 0.9572(9) 0.4256(7) 0.9690(7) 0.112(3) Uani 0.5 1 d D U P A -1
C29 C 0.9186(12) 0.5083(11) 0.9529(14) 0.105(5) Uani 0.5 1 d D U P A -1
H29A H 0.8685 0.5230 1.0000 0.125 Uiso 0.5 1 calc R U P A -1
H29B H 0.8872 0.5127 0.8893 0.125 Uiso 0.5 1 calc R U P A -1
C30 C 1.0076(10) 0.5650(11) 0.9621(13) 0.074(3) Uani 0.5 1 d D U P A -1
H30A H 1.0335 0.5794 0.8996 0.089 Uiso 0.5 1 calc R U P A -1
H30B H 0.9909 0.6183 0.9953 0.089 Uiso 0.5 1 calc R U P A -1
C31 C 1.0815(11) 0.5146(9) 1.0175(15) 0.100(6) Uani 0.5 1 d D U P A -1
H31A H 1.1038 0.5462 1.0745 0.120 Uiso 0.5 1 calc R U P A -1
H31B H 1.1405 0.5019 0.9795 0.120 Uiso 0.5 1 calc R U P A -1
C32 C 1.0297(17) 0.4346(11) 1.0436(15) 0.113(6) Uani 0.5 1 d D U P A -1
H32A H 1.0764 0.3858 1.0459 0.135 Uiso 0.5 1 calc R U P A -1
H32B H 0.9976 0.4402 1.1052 0.135 Uiso 0.5 1 calc R U P A -1

loop_
_atom_site_aniso_label
_atom_site_aniso_U_11
_atom_site_aniso_U_22
_atom_site_aniso_U_33
_atom_site_aniso_U_23
_atom_site_aniso_U_13
_atom_site_aniso_U_12
Cr1 0.0232(2) 0.0302(3) 0.0280(3) 0.0009(2) -0.00191(17) 0.00147(19)
N1 0.0195(11) 0.0317(13) 0.0316(13) 0.0007(10) -0.0007(9) 0.0035(9)
C1 0.0176(13) 0.0357(17) 0.0417(18) 0.0073(14) -0.0029(12) 0.0029(12)
C2 0.0269(15) 0.0389(18) 0.0454(19) -0.0029(15) -0.0045(13) 0.0034(13)
C3 0.0350(17) 0.0361(19) 0.065(2) -0.0056(17) -0.0085(16) 0.0023(14)
C4 0.0318(17) 0.0347(19) 0.076(3) 0.0139(18) -0.0117(17) -0.0033(14)
C5 0.0258(15) 0.047(2) 0.057(2) 0.0197(17) -0.0082(14) -0.0048(14)
C6 0.0178(13) 0.0428(19) 0.0405(18) 0.0069(14) -0.0043(12) -0.0003(12)
N2 0.0259(12) 0.0502(17) 0.0292(14) 0.0069(13) 0.0008(11) -0.0005(11)
C7 0.0185(13) 0.0469(19) 0.0283(15) 0.0042(13) -0.0031(11) 0.0019(12)
C8 0.0287(15) 0.0470(19) 0.0319(17) -0.0065(14) 0.0008(13) 0.0004(13)
N3 0.0307(13) 0.0322(14) 0.0313(13) 0.0004(11) -0.0013(10) 0.0052(10)
C9 0.068(2) 0.040(2) 0.040(2) -0.0014(15) -0.0015(17) 0.0228(18)
C10 0.0314(15) 0.0372(18) 0.0374(17) -0.0066(14) -0.0003(13) -0.0028(13)
C11 0.0259(13) 0.0275(15) 0.0312(15) 0.0029(12) -0.0027(11) -0.0036(11)
N4 0.0298(13) 0.0325(14) 0.0345(14) 0.0001(11) -0.0107(11) -0.0036(11)
C12 0.0255(14) 0.0312(16) 0.0442(18) 0.0072(14) -0.0045(13) -0.0048(12)
C13 0.0252(15) 0.0380(18) 0.058(2) 0.0102(16) -0.0105(14) -0.0021(13)
C14 0.0229(15) 0.0384(19) 0.073(3) 0.0078(18) 0.0013(16) 0.0045(13)
C15 0.0314(16) 0.0365(18) 0.058(2) -0.0050(16) 0.0071(15) 0.0038(13)
C16 0.0265(14) 0.0388(18) 0.0403(18) -0.0015(14) -0.0013(13) 0.0017(13)
C17 0.0232(13) 0.0288(16) 0.0373(16) 0.0030(13) -0.0020(12) -0.0010(11)
N5 0.0240(11) 0.0274(12) 0.0297(13) 0.0000(10) -0.0001(10) 0.0003(9)
C18 0.0309(15) 0.0371(18) 0.0311(16) -0.0047(14) -0.0061(13) 0.0002(13)
O18 0.0536(15) 0.0374(14) 0.0446(14) 0.0048(11) 0.0027(11) -0.0111(11)
C19 0.0268(14) 0.0370(17) 0.0349(17) 0.0056(14) -0.0018(12) -0.0015(12)
O19 0.0568(15) 0.0473(14) 0.0328(13) -0.0081(11) -0.0005(11) 0.0031(12)
C20 0.0304(15) 0.0364(17) 0.0342(17) 0.0044(13) -0.0002(13) -0.0017(13)
O20 0.0314(12) 0.0663(18) 0.0598(16) 0.0123(14) -0.0111(11) 0.0070(12)
O1 0.0441(14) 0.0608(17) 0.0457(14) 0.0099(12) 0.0030(11) 0.0039(12)
C21 0.0395(18) 0.053(2) 0.053(2) 0.0041(18) 0.0030(16) 0.0037(16)
C22 0.067(3) 0.140(6) 0.185(7) 0.119(5) 0.033(4) 0.024(3)
C23 0.075(3) 0.133(5) 0.072(3) 0.039(3) 0.019(3) -0.003(3)
C24 0.0400(19) 0.077(3) 0.065(3) 0.005(2) 0.0069(18) -0.0007(19)
O2 0.0648(19) 0.115(3) 0.0561(19) -0.0137(18) -0.0122(15) -0.0350(19)
C25 0.063(3) 0.073(3) 0.063(3) -0.012(2) 0.008(2) -0.017(2)
C26 0.083(4) 0.092(4) 0.115(5) 0.018(4) -0.024(3) -0.006(3)
C27 0.053(3) 0.129(5) 0.067(3) -0.023(3) -0.004(2) -0.016(3)
C28 0.052(2) 0.075(3) 0.076(3) -0.007(2) -0.002(2) -0.010(2)
O3 0.122(7) 0.116(7) 0.099(7) -0.007(6) 0.008(6) -0.059(6)
C29 0.078(7) 0.142(12) 0.092(9) -0.023(10) -0.031(7) -0.036(8)
C30 0.065(7) 0.097(7) 0.059(8) 0.008(6) -0.015(6) -0.020(6)
C31 0.067(7) 0.050(7) 0.183(18) 0.007(8) -0.023(8) 0.006(5)
C32 0.162(17) 0.074(8) 0.102(11) 0.016(7) -0.022(11) -0.029(9)

loop_
_atom_type_symbol
_atom_type_description
_atom_type_scat_dispersion_real
_atom_type_scat_dispersion_imag
_atom_type_scat_source
C C 0.0033 0.0016 'International Tables Vol C Tables 4.2.6.8 and 6.1.1.4'
H H 0.0000 0.0000 'International Tables Vol C Tables 4.2.6.8 and 6.1.1.4'
N N 0.0061 0.0033 'International Tables Vol C Tables 4.2.6.8 and 6.1.1.4'
O O 0.0106 0.0060 'International Tables Vol C Tables 4.2.6.8 and 6.1.1.4'
Cr Cr 0.3209 0.6236 'International Tables Vol C Tables 4.2.6.8 and 6.1.1.4'

loop_
_geom_angle_atom_site_label_1
_geom_angle_atom_site_label_2
_geom_angle_atom_site_label_3
_geom_angle
C19 Cr1 C18 89.85(14)
C19 Cr1 C20 88.16(14)
C18 Cr1 C20 86.40(13)
C19 Cr1 N5 98.16(11)
C18 Cr1 N5 93.53(11)
C20 Cr1 N5 173.68(12)
C19 Cr1 N1 98.75(12)
C18 Cr1 N1 171.20(12)
C20 Cr1 N1 95.69(11)
N5 Cr1 N1 83.45(9)
C19 Cr1 N3 174.60(12)
C18 Cr1 N3 93.98(12)
C20 Cr1 N3 95.87(12)
N5 Cr1 N3 77.83(9)
N1 Cr1 N3 77.32(9)
C7 N1 C1 105.3(3)
C7 N1 Cr1 115.6(2)
C1 N1 Cr1 138.9(2)
C2 C1 N1 130.5(3)
C2 C1 C6 120.5(3)
N1 C1 C6 109.0(3)
C1 C2 C3 117.2(3)
C1 C2 H2A 121.4
C3 C2 H2A 121.4
C2 C3 C4 121.4(3)
C2 C3 H3 119.3
C4 C3 H3 119.3
C5 C4 C3 122.3(3)
C5 C4 H4A 118.8
C3 C4 H4A 118.8
C4 C5 C6 116.8(3)
C4 C5 H5 121.6
C6 C5 H5 121.6
N2 C6 C1 105.8(3)
N2 C6 C5 132.4(3)
C1 C6 C5 121.8(3)
C7 N2 C6 107.2(3)
C7 N2 H2 128(3)
C6 N2 H2 124(3)
N1 C7 N2 112.8(3)
N1 C7 C8 121.4(3)
N2 C7 C8 125.7(3)
N3 C8 C7 109.9(2)
N3 C8 H8A 109.7
C7 C8 H8A 109.7
N3 C8 H8B 109.7
C7 C8 H8B 109.7
H8A C8 H8B 108.2
C8 N3 C9 108.5(3)
C8 N3 C10 110.5(2)
C9 N3 C10 108.6(3)
C8 N3 Cr1 109.38(18)
C9 N3 Cr1 110.66(19)
C10 N3 Cr1 109.20(17)
N3 C9 H9A 109.5
N3 C9 H9B 109.5
H9A C9 H9B 109.5
N3 C9 H9C 109.5
H9A C9 H9C 109.5
H9B C9 H9C 109.5
C11 C10 N3 110.3(2)
C11 C10 H10A 109.6
N3 C10 H10A 109.6
C11 C10 H10B 109.6
N3 C10 H10B 109.6
H10A C10 H10B 108.1
N5 C11 N4 113.1(3)
N5 C11 C10 121.8(3)
N4 C11 C10 124.6(3)
C11 N4 C12 106.7(2)
C11 N4 H4 123(2)
C12 N4 H4 130(2)
N4 C12 C13 132.1(3)
N4 C12 C17 106.0(3)
C13 C12 C17 121.9(3)
C14 C13 C12 116.6(3)
C14 C13 H13 121.7
C12 C13 H13 121.7
C13 C14 C15 121.9(3)
C13 C14 H14 119.0
C15 C14 H14 119.0
C16 C15 C14 121.5(3)
C16 C15 H15 119.2
C14 C15 H15 119.2
C17 C16 C15 117.1(3)
C17 C16 H16 121.5
C15 C16 H16 121.5
C16 C17 N5 130.3(3)
C16 C17 C12 120.9(3)
N5 C17 C12 108.8(3)
C11 N5 C17 105.5(2)
C11 N5 Cr1 115.85(19)
C17 N5 Cr1 138.6(2)
O18 C18 Cr1 177.0(3)
O19 C19 Cr1 178.7(3)
O20 C20 Cr1 176.0(3)
C21 O1 C24 109.8(3)
O1 C21 C22 106.3(3)
O1 C21 H21A 110.5
C22 C21 H21A 110.5
O1 C21 H21B 110.5
C22 C21 H21B 110.5
H21A C21 H21B 108.7
C23 C22 C21 108.9(4)
C23 C22 H22A 109.9
C21 C22 H22A 109.9
C23 C22 H22B 109.9
C21 C22 H22B 109.9
H22A C22 H22B 108.3
C22 C23 C24 107.7(4)
C22 C23 H23A 110.2
C24 C23 H23A 110.2
C22 C23 H23B 110.2
C24 C23 H23B 110.2
H23A C23 H23B 108.5
O1 C24 C23 106.0(3)
O1 C24 H24A 110.5
C23 C24 H24A 110.5
O1 C24 H24B 110.5
C23 C24 H24B 110.5
H24A C24 H24B 108.7
C28 O2 C25 108.4(3)
O2 C25 C26 104.5(4)
O2 C25 H25A 110.9
C26 C25 H25A 110.9
O2 C25 H25B 110.9
C26 C25 H25B 110.9
H25A C25 H25B 108.9
C27 C26 C25 103.5(4)
C27 C26 H26A 111.1
C25 C26 H26A 111.1
C27 C26 H26B 111.1
C25 C26 H26B 111.1
H26A C26 H26B 109.0
C26 C27 C28 104.7(4)
C26 C27 H27A 110.8
C28 C27 H27A 110.8
C26 C27 H27B 110.8
C28 C27 H27B 110.8
H27A C27 H27B 108.9
O2 C28 C27 107.3(4)
O2 C28 H28A 110.3
C27 C28 H28A 110.3
O2 C28 H28B 110.3
C27 C28 H28B 110.3
H28A C28 H28B 108.5
C29 O3 C32 105.5(11)
O3 C29 C30 104.3(11)
O3 C29 H29A 110.9
C30 C29 H29A 110.9
O3 C29 H29B 110.9
C30 C29 H29B 110.9
H29A C29 H29B 108.9
C31 C30 C29 104.4(8)
C31 C30 H30A 110.9
C29 C30 H30A 110.9
C31 C30 H30B 110.9
C29 C30 H30B 110.9
H30A C30 H30B 108.9
C30 C31 C32 106.0(9)
C30 C31 H31A 110.5
C32 C31 H31A 110.5
C30 C31 H31B 110.5
C32 C31 H31B 110.5
H31A C31 H31B 108.7
O3 C32 C31 102.1(11)
O3 C32 H32A 111.3
C31 C32 H32A 111.3
O3 C32 H32B 111.3
C31 C32 H32B 111.3
H32A C32 H32B 109.2

loop_
_geom_bond_atom_site_label_1
_geom_bond_atom_site_label_2
_geom_bond_distance
Cr1 C19 1.811(3)
Cr1 C18 1.825(3)
Cr1 C20 1.832(3)
Cr1 N5 2.116(2)
Cr1 N1 2.124(2)
Cr1 N3 2.260(3)
N1 C7 1.316(4)
N1 C1 1.394(4)
C1 C2 1.392(5)
C1 C6 1.402(4)
C2 C3 1.393(5)
C2 H2A 0.9500
C3 C4 1.395(6)
C3 H3 0.9500
C4 C5 1.361(5)
C4 H4A 0.9500
C5 C6 1.404(5)
C5 H5 0.9500
C6 N2 1.371(4)
N2 C7 1.361(4)
N2 H2 0.840(18)
C7 C8 1.484(5)
C8 N3 1.482(4)
C8 H8A 0.9900
C8 H8B 0.9900
N3 C9 1.489(4)
N3 C10 1.491(4)
C9 H9A 0.9800
C9 H9B 0.9800
C9 H9C 0.9800
C10 C11 1.490(4)
C10 H10A 0.9900
C10 H10B 0.9900
C11 N5 1.311(4)
C11 N4 1.363(4)
N4 C12 1.379(4)
N4 H4 0.851(18)
C12 C13 1.392(4)
C12 C17 1.400(4)
C13 C14 1.381(5)
C13 H13 0.9500
C14 C15 1.392(5)
C14 H14 0.9500
C15 C16 1.392(4)
C15 H15 0.9500
C16 C17 1.389(4)
C16 H16 0.9500
C17 N5 1.398(4)
C18 O18 1.174(4)
C19 O19 1.180(4)
C20 O20 1.166(4)
O1 C21 1.420(4)
O1 C24 1.421(4)
C21 C22 1.474(6)
C21 H21A 0.9900
C21 H21B 0.9900
C22 C23 1.392(6)
C22 H22A 0.9900
C22 H22B 0.9900
C23 C24 1.491(6)
C23 H23A 0.9900
C23 H23B 0.9900
C24 H24A 0.9900
C24 H24B 0.9900
O2 C28 1.410(5)
O2 C25 1.419(5)
C25 C26 1.500(6)
C25 H25A 0.9900
C25 H25B 0.9900
C26 C27 1.477(7)
C26 H26A 0.9900
C26 H26B 0.9900
C27 C28 1.506(6)
C27 H27A 0.9900
C27 H27B 0.9900
C28 H28A 0.9900
C28 H28B 0.9900
O3 C29 1.415(12)
O3 C32 1.425(12)
C29 C30 1.492(12)
C29 H29A 0.9900
C29 H29B 0.9900
C30 C31 1.477(14)
C30 H30A 0.9900
C30 H30B 0.9900
C31 C32 1.489(12)
C31 H31A 0.9900
C31 H31B 0.9900
C32 H32A 0.9900
C32 H32B 0.9900

loop_
_geom_hbond_atom_site_label_D
_geom_hbond_atom_site_label_H
_geom_hbond_atom_site_label_A
_geom_hbond_distance_DH
_geom_hbond_distance_HA
_geom_hbond_distance_DA
_geom_hbond_angle_DHA
N2 H2 O1 0.840(18) 2.00(2) 2.801(4) 158(3)
N4 H4 O2 0.851(18) 1.989(19) 2.833(4) 171(3)

loop_
_geom_torsion_atom_site_label_1
_geom_torsion_atom_site_label_2
_geom_torsion_atom_site_label_3
_geom_torsion_atom_site_label_4
_geom_torsion
C7 N1 C1 C2 179.3(3)
Cr1 N1 C1 C2 -6.2(5)
C7 N1 C1 C6 -0.6(3)
Cr1 N1 C1 C6 173.9(2)
N1 C1 C2 C3 179.2(3)
C6 C1 C2 C3 -1.0(4)
C1 C2 C3 C4 -1.2(5)
C2 C3 C4 C5 2.7(5)
C3 C4 C5 C6 -1.7(5)
C2 C1 C6 N2 -179.3(2)
N1 C1 C6 N2 0.6(3)
C2 C1 C6 C5 1.9(4)
N1 C1 C6 C5 -178.2(3)
C4 C5 C6 N2 -178.9(3)
C4 C5 C6 C1 -0.6(4)
C1 C6 N2 C7 -0.3(3)
C5 C6 N2 C7 178.2(3)
C1 N1 C7 N2 0.4(3)
Cr1 N1 C7 N2 -175.56(18)
C1 N1 C7 C8 -175.0(2)
Cr1 N1 C7 C8 9.0(3)
C6 N2 C7 N1 -0.1(3)
C6 N2 C7 C8 175.1(3)
N1 C7 C8 N3 -25.1(4)
N2 C7 C8 N3 160.0(3)
C7 C8 N3 C9 147.5(3)
C7 C8 N3 C10 -93.5(3)
C7 C8 N3 Cr1 26.7(3)
C8 N3 C10 C11 96.7(3)
C9 N3 C10 C11 -144.4(3)
Cr1 N3 C10 C11 -23.7(3)
N3 C10 C11 N5 21.0(4)
N3 C10 C11 N4 -167.8(3)
N5 C11 N4 C12 -0.7(3)
C10 C11 N4 C12 -172.7(3)
C11 N4 C12 C13 -179.7(3)
C11 N4 C12 C17 0.7(3)
N4 C12 C13 C14 -179.2(3)
C17 C12 C13 C14 0.4(5)
C12 C13 C14 C15 0.2(5)
C13 C14 C15 C16 -0.5(5)
C14 C15 C16 C17 0.2(5)
C15 C16 C17 N5 179.6(3)
C15 C16 C17 C12 0.3(5)
N4 C12 C17 C16 179.0(3)
C13 C12 C17 C16 -0.7(5)
N4 C12 C17 N5 -0.4(3)
C13 C12 C17 N5 179.9(3)
N4 C11 N5 C17 0.5(3)
C10 C11 N5 C17 172.7(3)
N4 C11 N5 Cr1 -177.97(19)
C10 C11 N5 Cr1 -5.8(4)
C16 C17 N5 C11 -179.4(3)
C12 C17 N5 C11 0.0(3)
C16 C17 N5 Cr1 -1.5(5)
C12 C17 N5 Cr1 177.9(2)
C24 O1 C21 C22 -10.2(5)
O1 C21 C22 C23 4.5(8)
C21 C22 C23 C24 2.6(9)
C21 O1 C24 C23 11.8(5)
C22 C23 C24 O1 -8.8(7)
C28 O2 C25 C26 -30.8(5)
O2 C25 C26 C27 34.2(6)
C25 C26 C27 C28 -24.8(6)
C25 O2 C28 C27 15.1(5)
C26 C27 C28 O2 7.0(6)
C32 O3 C29 C30 39.8(17)
O3 C29 C30 C31 -21(2)
C29 C30 C31 C32 -4(3)
C29 O3 C32 C31 -41.8(18)
C30 C31 C32 O3 27(3)
